data_2009504
loop_
_publ_author_name
'Sekar, K.'
'Parthasarathy, S.'
'Mathuram, V.'

_publ_section_title
;
 Structure of trijugin A
;
_journal_issue 3
_journal_name_full 'Acta Crystallographica Section C'
_journal_page_first 460
_journal_page_last 462
_journal_paper_doi 10.1107/S0108270193008431
_journal_volume 50
_journal_year 1994
_chemical_formula_sum 'C29 H34 O11'
_chemical_formula_weight 558.58
_space_group_crystal_system monoclinic
_space_group_IT_number 4
_space_group_name_Hall 'P 2yb'
_space_group_name_H-M_alt 'P 1 21 1'
_atom_type_scat_source IntTabIV
_cell_angle_alpha 90.
_cell_angle_beta 109.32(2)
_cell_angle_gamma 90.
_cell_formula_units_Z 2
_cell_length_a 11.5920(10)
_cell_length_b 8.031(2)
_cell_length_c 15.5970(10)
_cell_measurement_reflns_used 20
_cell_measurement_temperature 293
_cell_measurement_theta_max 30
_cell_measurement_theta_min 20
_cell_volume 1370.2(4)
_diffrn_measurement_device 'Enraf-Nonius CAD-4'
_diffrn_measurement_method \w-2\q
_diffrn_radiation_type CuK\a
_diffrn_radiation_wavelength 1.5418
_diffrn_reflns_av_R_equivalents 0.0284
_diffrn_reflns_limit_h_max 13
_diffrn_reflns_limit_h_min 0
_diffrn_reflns_limit_k_max 9
_diffrn_reflns_limit_k_min 0
_diffrn_reflns_limit_l_max 17
_diffrn_reflns_limit_l_min -17
_diffrn_reflns_number 2984
_diffrn_reflns_theta_max 70
_diffrn_standards_decay_% 0
_diffrn_standards_interval_time 120
_diffrn_standards_number 3
_exptl_absorpt_coefficient_mu .830
_exptl_absorpt_correction_T_max 0.987
_exptl_absorpt_correction_T_min 0.961
_exptl_absorpt_correction_type '\y-scan method'
_exptl_crystal_colour Colourless
_exptl_crystal_density_diffrn 1.354
_exptl_crystal_description Needle
_exptl_crystal_size_max 0.30
_exptl_crystal_size_mid 0.25
_exptl_crystal_size_min 0.20
_refine_diff_density_max 0.131
_refine_diff_density_min -0.108
_refine_ls_goodness_of_fit_obs 1.089
_refine_ls_hydrogen_treatment refall
_refine_ls_number_parameters 496
_refine_ls_number_reflns 2632
_refine_ls_R_factor_obs 0.042
_refine_ls_shift/esd_max 0.040
_refine_ls_structure_factor_coef F
_refine_ls_weighting_details 'w = 1/[\s^2^(F) + 0.003565F^2^]'
_refine_ls_weighting_scheme calc
_refine_ls_wR_factor_obs 0.050
_reflns_number_observed 2632
_reflns_number_total 2761
_reflns_observed_criterion I>3.0\s(I)
_cod_data_source_file ab1044.cif
_cod_data_source_block ab1044_structure_1_of_1
_cod_depositor_comments
;
The following automatic conversions were performed:

'_refine_ls_weighting_scheme' value '1/[\s^2^(F) + 0.003565F^2^]' was
changed to 'calc'. New tag '_refine_ls_weighting_details' was
created. The value of the new tag was set to 'w = 1/[\s^2^(F) +
0.003565F^2^]'.

Automatic conversion script
Id: cif_fix_values 3143 2015-03-26 13:38:13Z robertas 
;
_cod_original_sg_symbol_H-M 'P 21'
_cod_database_code 2009504

loop_
_space_group_symop_id
_space_group_symop_operation_xyz
1 x,y,z
2 -x,y+1/2,-z

loop_
_atom_site_label
_atom_site_fract_x
_atom_site_fract_y
_atom_site_fract_z
_atom_site_U_iso_or_equiv
C1 .5115(2) .5503(4) .89150(10) .0320(10)
C2 .4401(2) .4249(4) .92900(10) .0390(10)
C3 .3577(2) .3071(4) .8603(2) .0400(10)
C4 .2777(2) .3754(4) .7676(2) .0350(10)
C5 .3590(2) .5016(4) .73900(10) .0310(10)
C6 .3177(2) .5910(4) .6462(2) .0390(10)
C7 .1927(2) .6746(5) .6151(2) .0450(10)
C8 .6969(2) .7089(4) .8567(2) .0370(10)
C9 .4827(2) .7451(4) .7480(2) .0380(10)
C10 .4229(2) .6388(3) .80750(10) .0310(10)
C11 .6181(2) .7100(4) .7570(2) .0380(10)
C12 .6449(2) .5411(4) .71960(10) .0360(10)
C13 .7510(2) .4621(4) .7969(2) .0360(10)
C14 .7183(2) .5280(4) .8790(2) .0350(10)
C15 .8089(2) .4763(5) .9685(2) .0450(10)
C16 .8399(3) .2926(5) .9705(2) .0510(10)
C17 .7477(2) .2715(4) .8018(2) .0410(10)
C18 .8759(2) .5256(4) .7974(2) .0470(10)
C19 .3384(2) .7529(4) .8392(2) .0400(10)
C20 .7912(3) .1751(5) .7360(2) .0540(10)
C21 .7247(4) .1364(7) .6478(3) .082(2)
C22 .9049(4) .1036(8) .7504(4) .087(2)
C23 .9035(4) .0223(8) .6764(4) .102(2)
C24 .6434(3) .5729(7) .4822(2) .068(2)
C25 .6000(3) .5195(5) .5584(2) .0510(10)
C26 -.0179(3) .6248(7) .5401(4) .083(2)
C27 .1584(2) .4400(5) .7792(2) .0520(10)
C28 .2454(2) .2330(4) .6984(2) .0480(10)
C29 .7393(3) .8359(5) .9113(2) .0580(10)
O30 .60100(10) .4502 .86970(10) .0320(10)
O31 .1713(2) .8173(4) .6254(2) .0660(10)
O32 .1076(2) .5635(4) .5705(2) .0580(10)
O33 .5085(2) .4412(5) .55030(10) .0710(10)
O34 .6788(2) .5700(4) .63970(10) .0450(10)
O35 .4824(2) .9167(3) .7628(2) .0570(10)
O36 .7949(5) .0468(7) .6090(3) .123(2)
O37 .8268(2) .2132(4) .89110(10) .0550(10)
O38 .8833(3) .2157(5) 1.0395(2) .0910(10)
O39 .4095(2) .7120(4) .65510(10) .0510(10)
O40 .3518(3) .1619(4) .8802(2) .0770(10)
H1 .554(3) .628(6) .944(2) .040(10)
H2a .389(3) .481(6) .960(2) .050(10)
H2b .499(3) .345(6) .974(2) .050(10)
H5 .428(3) .429(6) .737(2) .060(10)
H6 .311(3) .498(6) .597(2) .060(10)
H11 .649(3) .809(6) .725(2) .060(10)
H12 .569(3) .475(6) .700(2) .050(10)
H15a .774(3) .505(6) 1.025(2) .060(10)
H15b .893(3) .544(6) .983(2) .060(10)
H17 .664(3) .243(5) .797(2) .070(10)
H18a .894(3) .479(6) .737(2) .060(10)
H18b .947(3) .489(6) .850(2) .070(10)
H18c .873(3) .657(6) .797(2) .070(10)
H19a .273(3) .812(5) .782(2) .030(10)
H19b .388(3) .841(6) .885(2) .070(10)
H19c .296(3) .700(6) .875(2) .060(10)
H21 .625(3) .166(6) .610(2) .080(10)
H22 .965(4) .104(6) .816(2) .090(10)
H23 .973(3) -.063(6) .668(2) .100(10)
H24a .583(3) .529(6) .422(2) .090(10)
H24b .735(3) .517(6) .501(2) .080(10)
H24c .660(3) .699(6) .481(2) .080(10)
H26a -.074(3) .536(6) .507(2) .090(10)
H26b -.025(3) .719(6) .493(2) .080(10)
H26c -.041(3) .666(6) .593(2) .080(10)
H27a .102(3) .491(6) .721(2) .060(10)
H27b .171(3) .527(6) .830(2) .070(10)
H27c .116(3) .352(6) .803(2) .090(10)
H28a .189(3) .270(6) .636(2) .050(10)
H28b .200(3) .148(5) .720(2) .080(10)
H28c .316(3) .186(6) .692(2) .070(10)
H29a .750(3) .951(6) .880(2) .100(10)
H29b .794(3) .820(6) .982(2) .070(10)
H35 .518(3) .992(6) .728(2) .070(10)

loop_
_geom_angle_atom_site_label_1
_geom_angle_atom_site_label_2
_geom_angle_atom_site_label_3
_geom_angle
_geom_angle_publ_flag
C11 C9 O39 107.4(2) yes
C11 C9 O35 102.8(2) yes
C10 C9 O39 105.3(2) yes
C10 C9 O35 114.2(2) yes
C10 C9 C11 118.4(2) yes
C5 C10 C9 100.5(2) yes
C1 C10 C9 116.7(2) yes
C1 C10 C5 106.9(2) yes
C9 C10 C19 108.5(2) yes
C5 C10 C19 115.9(2) yes
C1 C10 C19 108.5(2) yes
C8 C11 C9 109.9(2) yes
C9 C11 C12 116.6(2) yes
C20 C21 O36 110.1(4) yes
C20 C22 C23 109.1(5) yes
C22 C23 O36 110.1(5) yes
C24 C25 O34 110.9(3) yes
C24 C25 O33 125.6(3) yes
O33 C25 O34 123.5(3) yes
C1 O30 C14 117.3(2) yes
C7 O32 C26 115.3(3) yes
C12 O34 C25 117.9(2) yes
C21 O36 C23 105.5(5) yes
C16 O37 C17 124.2(3) yes
C6 O39 C9 113.5(2) yes
C10 C1 O30 112.70(10) yes
C2 C1 O30 104.2(2) yes
C2 C1 C10 109.5(2) yes
C1 C2 C3 115.8(2) yes
C2 C3 O40 119.8(3) yes
C2 C3 C4 119.2(3) yes
C4 C3 O40 121.0(3) yes
C3 C4 C28 109.1(3) yes
C3 C4 C27 107.2(2) yes
C3 C4 C5 105.6(2) yes
C27 C4 C28 108.3(2) yes
C5 C4 C28 108.4(2) yes
C5 C4 C27 118.0(3) yes
C4 C5 C10 117.8(2) yes
C4 C5 C6 123.1(2) yes
C6 C5 C10 104.3(2) yes
C5 C6 O39 103.8(2) yes
C5 C6 C7 118.1(2) yes
C7 C6 O39 109.5(3) yes
C6 C7 O32 109.3(3) yes
C6 C7 O31 126.7(3) yes
O31 C7 O32 123.9(3) yes
C14 C8 C29 127.2(3) yes
C11 C8 C29 128.8(3) yes
C11 C8 C14 103.9(2) yes
O35 C9 O39 108.4(3) yes
C8 C11 C12 104.6(2) yes
C11 C12 O34 109.3(3) yes
C11 C12 C13 105.8(2) yes
C13 C12 O34 111.5(2) yes
C12 C13 C18 112.0(2) yes
C12 C13 C17 115.0(2) yes
C12 C13 C14 99.0(2) yes
C17 C13 C18 111.8(2) yes
C14 C13 C18 111.9(2) yes
C14 C13 C17 106.5(2) yes
C8 C14 C13 102.0(2) yes
C13 C14 O30 104.3(2) yes
C13 C14 C15 112.8(2) yes
C8 C14 O30 108.4(2) yes
C8 C14 C15 119.8(3) yes
C15 C14 O30 108.4(2) yes
C14 C15 C16 112.1(3) yes
C15 C16 O38 123.1(3) yes
C15 C16 O37 119.0(3) yes
O37 C16 O38 117.7(4) yes
C13 C17 O37 110.3(2) yes
C13 C17 C20 117.5(3) yes
C20 C17 O37 103.8(2) yes
C17 C20 C22 128.3(3) yes
C17 C20 C21 126.8(4) yes
C21 C20 C22 104.9(4) yes

loop_
_geom_bond_atom_site_label_1
_geom_bond_atom_site_label_2
_geom_bond_distance
_geom_bond_publ_flag
C1 C2 1.537(4) yes
C1 C10 1.545(3) yes
C1 O30 1.439(3) yes
C2 C3 1.509(4) yes
C3 C4 1.538(4) yes
C3 O40 1.214(5) yes
C4 C5 1.547(4) yes
C4 C27 1.543(4) yes
C4 C28 1.532(4) yes
C5 C6 1.543(4) yes
C5 C10 1.543(3) yes
C6 C7 1.523(4) yes
C6 O39 1.414(4) yes
C7 O31 1.195(5) yes
C7 O32 1.341(4) yes
C8 C11 1.521(4) yes
C8 C14 1.495(5) yes
C8 C29 1.315(5) yes
C9 C10 1.580(4) yes
C9 C11 1.555(4) yes
C9 O35 1.398(4) yes
C9 O39 1.441(3) yes
C10 C19 1.538(4) yes
C11 C12 1.548(4) yes
C12 C13 1.545(3) yes
C12 O34 1.444(3) yes
C13 C14 1.544(5) yes
C13 C17 1.534(5) yes
C13 C18 1.533(4) yes
C14 C15 1.501(4) yes
C14 O30 1.459(3) yes
C15 C16 1.516(6) yes
C16 O37 1.356(4) yes
C16 O38 1.198(5) yes
C17 C20 1.500(5) yes
C17 O37 1.468(3) yes
C20 C21 1.372(5) yes
C20 C22 1.386(6) yes
C21 O36 1.368(8) yes
C22 C23 1.322(9) yes
C23 O36 1.361(6) yes
C24 C25 1.498(5) yes
C25 O33 1.203(5) yes
C25 O34 1.357(3) yes
C26 O32 1.459(4) yes
C1 H1 1.02(4) no
C2 H2a 0.99(4) no
C2 H2b 1.03(4) no
C5 H5 1.00(4) no
C6 H6 1.06(4) no
C11 H11 1.06(4) no
C12 H12 0.99(4) no
C15 H15a 1.11(4) no
C15 H15b 1.07(4) no
C17 H17 0.98(4) no
C18 H18a 1.10(4) no
C18 H18b 1.00(3) no
C18 H18c 1.06(5) no
C19 H19a 1.07(3) no
C19 H19b 1.03(4) no
C19 H19c 0.96(4) no
C21 H21 1.14(3) no
C22 H22 1.03(3) no
C23 H23 1.10(4) no
C24 H24a 1.03(3) no
C24 H24b 1.10(4) no
C24 H24c 1.03(5) no
C26 H26a 0.99(4) no
C26 H26b 1.04(4) no
C26 H26c 1.00(4) no
C27 H27a 1.01(3) no
C27 H27b 1.03(4) no
C27 H27c 1.00(4) no
C28 H28a 1.02(3) no
C28 H28b 0.99(4) no
C28 H28c 0.94(4) no
C29 H29a 1.07(5) no
C29 H29b 1.08(3) no
O35 H35 0.99(4) no

loop_
_geom_torsion_atom_site_label_1
_geom_torsion_atom_site_label_2
_geom_torsion_atom_site_label_3
_geom_torsion_atom_site_label_4
_geom_torsion
_geom_torsion_publ_flag
C1 C2 C3 C4 -43.6(3) yes
C2 C3 C4 C5 40.4(3) yes
C3 C4 C5 C10 -52.0(3) yes
C4 C5 C10 C1 63.0(3) yes
C5 C10 C1 C2 -56.6(2) yes
C10 C1 C2 C3 50.0(3) yes
C5 C6 O39 C9 -17.6(3) yes
C6 O39 C9 C10 -4.5(3) yes
O39 C9 C10 C5 24.3(3) yes
C9 C10 C5 C6 -34.3(2) yes
C10 C5 C6 O39 32.9(3) yes
C8 C11 C12 C13 -7.5(3) yes
C11 C12 C13 C14 33.7(3) yes
C12 C13 C14 C8 -48.5(3) yes
C13 C14 C8 C11 45.4(3) yes
C14 C8 C11 C12 -23.2(3) yes
C13 C14 C15 C16 -46.9(4) yes
C14 C15 C16 O37 25.1(4) yes
C15 C16 O37 C17 -21.7(5) yes
C16 O37 C17 C13 37.3(4) yes
O37 C17 C13 C14 -54.0(3) yes
C17 C13 C14 C15 62.3(3) yes
C20 C21 O36 C23 3.6(6) yes
C21 O36 C23 C22 -5.1(7) yes
O36 C23 C22 C20 4.8(7) yes
C23 C22 C20 C21 -2.4(6) yes
C22 C20 C21 O36 -0.8(6) yes
